data_4134233
loop_
_publ_author_name
'R\/onne, Magnus Haugaard H'
'Cho, Dasol'
'Madsen, Monica R.'
'Jakobsen, Joakim B.'
'Eom, Seunghwan'
'Escoud\'e, \'Emile'
'Hammersh\/oj, Hans Christian D'
'Nielsen, Dennis U.'
'Pedersen, Steen U.'
'Baik, Mu-Hyun'
'Skrydstrup, Troels'
'Daasbjerg, Kim'

_publ_section_title
;
 Ligand Controlled Product Selectivity in the Electrochemical Carbon
 Dioxide Reduction Using Manganese Bipyridine Catalysts.
;
_journal_name_full 'Journal of the American Chemical Society'
_journal_paper_doi 10.1021/jacs.9b11806
_journal_year 2020
_chemical_formula_moiety 'C35 H38 Br Mn N4 O3'
_chemical_formula_sum 'C35 H38 Br Mn N4 O3'
_chemical_formula_weight 697.54
_space_group_crystal_system monoclinic
_space_group_IT_number 14
_space_group_name_Hall '-P 2ybc'
_space_group_name_H-M_alt 'P 1 21/c 1'
_atom_sites_solution_hydrogens geom
_atom_sites_solution_primary direct
_audit_creation_date 2019-09-06
_audit_creation_method
;
Olex2 1.2
(compiled 2018.05.29 svn.r3508 for OlexSys, GUI svn.r5506)
;
_cell_angle_alpha 90
_cell_angle_beta 103.9199(17)
_cell_angle_gamma 90
_cell_formula_units_Z 8
_cell_length_a 13.4608(2)
_cell_length_b 29.8404(5)
_cell_length_c 17.2593(3)
_cell_measurement_reflns_used 24263
_cell_measurement_temperature 100.0(2)
_cell_measurement_theta_max 27.9520
_cell_measurement_theta_min 1.7950
_cell_volume 6729.0(2)
_computing_cell_refinement 'CrysAlisPro 1.171.38.46 (Rigaku OD, 2015)'
_computing_data_collection 'CrysAlisPro 1.171.38.46 (Rigaku OD, 2015)'
_computing_data_reduction 'CrysAlisPro 1.171.38.46 (Rigaku OD, 2015)'
_computing_molecular_graphics 'Olex2 (Dolomanov et al., 2009)'
_computing_publication_material 'Olex2 (Dolomanov et al., 2009)'
_computing_structure_refinement 'ShelXL (Sheldrick, 2015)'
_computing_structure_solution 'ShelXS (Sheldrick, 2008)'
_diffrn_ambient_environment N~2~
_diffrn_ambient_temperature 100.0(2)
_diffrn_detector 'CCD plate'
_diffrn_detector_area_resol_mean 10.3590
_diffrn_detector_type Atlas
_diffrn_measured_fraction_theta_full 1.000
_diffrn_measured_fraction_theta_max 1.000
_diffrn_measurement_details
;
List of Runs (angles in degrees, time in seconds):

  # Type    Start    End  Width  t~exp~   \w     \q     \k     \f   Frames
--------------------------------------------------------------------------
  1  \w      7.00  87.00   1.00   30.00    --   18.69-132.00 -23.00   80
  2  \w     10.00  90.00   1.00   30.00    --   18.69-137.00 159.00   80
  3  \w    -91.00 -10.00   1.00   30.00    --  -19.47 137.00-137.00   81
  4  \w    -88.00  -7.00   1.00   30.00    --  -19.47 132.00  45.00   81
  5  \w    -82.00 -35.00   1.00   30.00    --   18.69-178.00-180.00   47
  6  \w    -28.00 109.00   1.00   30.00    --   18.69  38.00 -90.00  137
  7  \w    -73.00 -48.00   1.00   30.00    --   18.69 -57.00 150.00   25
  8  \w    -28.00 109.00   1.00   30.00    --   18.69  38.00 120.00  137
;
_diffrn_measurement_device 'four-circle diffractometer'
_diffrn_measurement_device_type 'SuperNova, Single source at offset, Atlas'
_diffrn_measurement_method '\w scans'
_diffrn_orient_matrix_type 'CrysAlisPro convention (1999,Acta A55,543-557)'
_diffrn_orient_matrix_UB_11 -0.0004982000
_diffrn_orient_matrix_UB_12 -0.0231374000
_diffrn_orient_matrix_UB_13 -0.0095132000
_diffrn_orient_matrix_UB_21 -0.0017668000
_diffrn_orient_matrix_UB_22 -0.0053862000
_diffrn_orient_matrix_UB_23 0.0396847000
_diffrn_orient_matrix_UB_31 -0.0542395000
_diffrn_orient_matrix_UB_32 0.0004000000
_diffrn_orient_matrix_UB_33 -0.0113923000
_diffrn_radiation_monochromator mirror
_diffrn_radiation_probe x-ray
_diffrn_radiation_type MoK\a
_diffrn_radiation_wavelength 0.71073
_diffrn_reflns_av_R_equivalents 0.0432
_diffrn_reflns_av_unetI/netI 0.0350
_diffrn_reflns_Laue_measured_fraction_full 1.000
_diffrn_reflns_Laue_measured_fraction_max 1.000
_diffrn_reflns_limit_h_max 16
_diffrn_reflns_limit_h_min -16
_diffrn_reflns_limit_k_max 37
_diffrn_reflns_limit_k_min -37
_diffrn_reflns_limit_l_max 21
_diffrn_reflns_limit_l_min -21
_diffrn_reflns_number 84269
_diffrn_reflns_point_group_measured_fraction_full 1.000
_diffrn_reflns_point_group_measured_fraction_max 1.000
_diffrn_reflns_theta_full 25.242
_diffrn_reflns_theta_max 26.372
_diffrn_reflns_theta_min 1.701
_diffrn_source 'micro-focus sealed X-ray tube'
_diffrn_source_type 'SuperNova (Mo) X-ray Source'
_exptl_absorpt_coefficient_mu 1.619
_exptl_absorpt_correction_T_max 1.000
_exptl_absorpt_correction_T_min 0.595
_exptl_absorpt_correction_type gaussian
_exptl_absorpt_process_details
;
CrysAlisPro 1.171.38.46 (Rigaku Oxford Diffraction, 2015)
Numerical absorption correction based on gaussian integration over
			a multifaceted crystal model
Empirical absorption correction using spherical harmonics,
 implemented in SCALE3 ABSPACK scaling algorithm.
;
_exptl_crystal_colour 'clear brownish red'
_exptl_crystal_colour_lustre clear
_exptl_crystal_colour_modifier brownish
_exptl_crystal_colour_primary red
_exptl_crystal_density_diffrn 1.377
_exptl_crystal_description irregular
_exptl_crystal_F_000 2880
_exptl_crystal_size_max 0.253
_exptl_crystal_size_mid 0.198
_exptl_crystal_size_min 0.148
_refine_diff_density_max 1.994
_refine_diff_density_min -1.996
_refine_diff_density_rms 0.112
_refine_ls_extinction_method none
_refine_ls_goodness_of_fit_ref 1.054
_refine_ls_hydrogen_treatment constr
_refine_ls_matrix_type full
_refine_ls_number_parameters 794
_refine_ls_number_reflns 13754
_refine_ls_number_restraints 0
_refine_ls_restrained_S_all 1.054
_refine_ls_R_factor_all 0.0770
_refine_ls_R_factor_gt 0.0603
_refine_ls_shift/su_max 0.017
_refine_ls_shift/su_mean 0.000
_refine_ls_structure_factor_coef Fsqd
_refine_ls_weighting_details 'w=1/[\s^2^(Fo^2^)+(0.0874P)^2^+20.5498P] where P=(Fo^2^+2Fc^2^)/3'
_refine_ls_weighting_scheme calc
_refine_ls_wR_factor_gt 0.1631
_refine_ls_wR_factor_ref 0.1758
_reflns_Friedel_coverage 0.000
_reflns_number_gt 11132
_reflns_number_total 13754
_reflns_threshold_expression 'I > 2\s(I)'
_cod_data_source_file ja9b11806_si_002.cif
_cod_data_source_block magnus_1
_cod_database_code 4134233
_shelx_shelxl_version_number 2018/1
_chemical_oxdiff_formula 'Mn C35 H38 N4 O3'
_shelx_space_group_comment
;
The symmetry employed for this shelxl refinement is uniquely defined
by the following loop, which should always be used as a source of
symmetry information in preference to the above space-group names.
They are only intended as comments.
;
_reflns_odcompleteness_completeness 99.96
_reflns_odcompleteness_iscentric 1
_reflns_odcompleteness_theta 26.32
_olex2_refinement_description
;
1. Fixed Uiso
 At 1.2 times of:
  All C(H) groups, All C(H,H) groups
 At 1.5 times of:
  All C(H,H,H) groups
2. Uiso/Uaniso restraints and constraints
Uanis(C7B) = Uanis(C7A)
3.a Secondary CH2 refined with riding coordinates:
 C5A(H5AA,H5AB), C6A(H6AA,H6AB), C8A(H8AA,H8AB), C32A(H32A,H32B), C34A(H34A,
 H34B), C35A(H35A,H35B), C5B(H5BA,H5BB), C6B(H6BA,H6BB), C8B(H8BA,H8BB),
 C31B(H31A,H31B), C33B(H33D,H33E), C34B(H34C,H34D)
3.b Aromatic/amide H refined with riding coordinates:
 C10A(H10A), C11A(H11A), C12A(H12A), C13A(H13A), C16A(H16A), C17A(H17A),
 C18A(H18A), C21A(H21A), C22A(H22A), C23A(H23A), C26A(H26A), C27A(H27A),
 C28A(H28A), C29A(H29A), C10B(H10B), C11B(H11B), C12B(H12B), C13B(H13B),
 C16B(H16B), C17B(H17B), C18B(H18B), C21B(H21B), C22B(H22B), C23B(H23B),
 C26B(H26B), C27B(H27B), C28B(H28B), C29B(H29B)
3.c Idealised Me refined with riding coordinates:
 C7B(H7BA,H7BB,H7BC)
3.d Idealised Me refined as rotating group:
 C4A(H4AA,H4AB,H4AC), C7A(H7AA,H7AB,H7AC), C33A(H33A,H33B,H33C), C36A(H36A,
 H36B,H36C), C4B(H4BA,H4BB,H4BC), C32B(H32C,H32D,H32E), C35B(H35C,H35D,H35E)
;
_olex2_date_sample_data_collection 2019-02-22
_olex2_submission_special_instructions 'No special instructions were received'
_oxdiff_exptl_absorpt_empirical_details
;
Empirical correction (ABSPACK) includes:
- Absorption correction using spherical harmonics
- Frame scaling
;
_oxdiff_exptl_absorpt_empirical_full_max 1.132
_oxdiff_exptl_absorpt_empirical_full_min 0.896

loop_
_space_group_symop_operation_xyz
'x, y, z'
'-x, y+1/2, -z+1/2'
'-x, -y, -z'
'x, -y-1/2, z-1/2'

loop_
_atom_site_label
_atom_site_type_symbol
_atom_site_fract_x
_atom_site_fract_y
_atom_site_fract_z
_atom_site_U_iso_or_equiv
_atom_site_adp_type
_atom_site_occupancy
_atom_site_site_symmetry_order
_atom_site_calc_flag
_atom_site_refinement_flags_posn
_atom_site_refinement_flags_adp
_atom_site_refinement_flags_occupancy
_atom_site_disorder_assembly
_atom_site_disorder_group
Br1A Br 0.64735(4) 0.75318(2) 0.28735(3) 0.03429(13) Uani 1 1 d . . . . .
Mn1A Mn 0.76615(5) 0.69392(2) 0.25640(4) 0.02516(15) Uani 1 1 d . . . . .
O1A O 0.6064(2) 0.62781(12) 0.2635(2) 0.0376(8) Uani 1 1 d . . . . .
O2A O 0.8117(2) 0.66179(10) 0.42265(17) 0.0316(7) Uani 1 1 d . . . . .
O3A O 0.9042(2) 0.62534(11) 0.2203(2) 0.0353(7) Uani 1 1 d . . . . .
N1A N 0.3529(4) 0.7039(2) 0.1128(4) 0.0751(17) Uani 1 1 d . . . . .
N2A N 0.7221(3) 0.71711(12) 0.1401(2) 0.0283(8) Uani 1 1 d . . . . .
N3A N 0.8709(3) 0.74567(12) 0.2605(2) 0.0268(8) Uani 1 1 d . . . . .
N4A N 0.9615(3) 0.82071(14) 0.4752(3) 0.0376(9) Uani 1 1 d . . . . .
C1A C 0.8513(4) 0.65141(15) 0.2330(3) 0.0304(10) Uani 1 1 d . . . . .
C2A C 0.6651(3) 0.65372(16) 0.2542(2) 0.0290(9) Uani 1 1 d . . . . .
C3A C 0.7999(3) 0.67686(14) 0.3600(3) 0.0275(9) Uani 1 1 d . . . . .
C4A C 0.8045(4) 0.8606(2) 0.4031(4) 0.0563(15) Uani 1 1 d . . . . .
H4AA H 0.834339 0.866410 0.358872 0.084 Uiso 1 1 calc GR . . . .
H4AB H 0.760246 0.885038 0.408743 0.084 Uiso 1 1 calc GR . . . .
H4AC H 0.765557 0.833381 0.393696 0.084 Uiso 1 1 calc GR . . . .
C5A C 0.8879(4) 0.8561(2) 0.4782(4) 0.0511(14) Uani 1 1 d . . . . .
H5AA H 0.924108 0.884392 0.488800 0.061 Uiso 1 1 calc R . . . .
H5AB H 0.856831 0.850178 0.522426 0.061 Uiso 1 1 calc R . . . .
C6A C 1.0553(4) 0.82638(19) 0.5381(3) 0.0446(12) Uani 1 1 d . . . . .
H6AA H 1.093012 0.798392 0.545637 0.054 Uiso 1 1 calc R . . . .
H6AB H 1.037526 0.833746 0.587804 0.054 Uiso 1 1 calc R . . . .
C7A C 1.1230(7) 0.8634(3) 0.5175(6) 0.0902(18) Uani 1 1 d . . . . .
H7AA H 1.129500 0.859351 0.463701 0.135 Uiso 1 1 calc GR . . . .
H7AB H 1.189534 0.861926 0.553482 0.135 Uiso 1 1 calc GR . . . .
H7AC H 1.092707 0.892018 0.522253 0.135 Uiso 1 1 calc GR . . . .
C8A C 0.9160(4) 0.77655(19) 0.4810(3) 0.0452(13) Uani 1 1 d . . . . .
H8AA H 0.849649 0.775533 0.443436 0.054 Uiso 1 1 calc R . . . .
H8AB H 0.904691 0.773395 0.534143 0.054 Uiso 1 1 calc R . . . .
C9A C 0.9778(4) 0.73713(17) 0.4652(3) 0.0392(11) Uani 1 1 d . . . . .
C10A C 1.0202(5) 0.7069(2) 0.5265(3) 0.0572(17) Uani 1 1 d . . . . .
H10A H 1.013498 0.712853 0.577887 0.069 Uiso 1 1 calc R . . . .
C11A C 1.0711(6) 0.6690(2) 0.5133(4) 0.070(2) Uani 1 1 d . . . . .
H11A H 1.097083 0.649419 0.555311 0.085 Uiso 1 1 calc R . . . .
C12A C 1.0841(5) 0.6595(2) 0.4369(4) 0.0659(19) Uani 1 1 d . . . . .
H12A H 1.120002 0.634160 0.427929 0.079 Uiso 1 1 calc R . . . .
C13A C 1.0430(4) 0.68828(17) 0.3754(4) 0.0472(13) Uani 1 1 d . . . . .
H13A H 1.050774 0.682336 0.324284 0.057 Uiso 1 1 calc R . . . .
C14A C 0.9895(4) 0.72650(16) 0.3892(3) 0.0357(10) Uani 1 1 d . . . . .
C15A C 0.9509(4) 0.75723(15) 0.3206(3) 0.0305(9) Uani 1 1 d . . . . .
C16A C 1.0036(4) 0.79753(16) 0.3196(3) 0.0369(11) Uani 1 1 d . . . . .
H16A H 1.059258 0.804534 0.361301 0.044 Uiso 1 1 calc R . . . .
C17A C 0.9730(4) 0.82670(17) 0.2570(3) 0.0416(12) Uani 1 1 d . . . . .
H17A H 1.006041 0.854049 0.256749 0.050 Uiso 1 1 calc R . . . .
C18A C 0.8925(4) 0.81490(16) 0.1943(3) 0.0384(11) Uani 1 1 d . . . . .
H18A H 0.870592 0.834006 0.150994 0.046 Uiso 1 1 calc R . . . .
C19A C 0.8445(4) 0.77366(15) 0.1973(3) 0.0300(9) Uani 1 1 d . . . . .
C20A C 0.7651(4) 0.75734(15) 0.1300(3) 0.0304(9) Uani 1 1 d . . . . .
C21A C 0.7379(4) 0.78084(16) 0.0578(3) 0.0360(11) Uani 1 1 d . . . . .
H21A H 0.766495 0.808743 0.052754 0.043 Uiso 1 1 calc R . . . .
C22A C 0.6681(4) 0.76209(17) -0.0059(3) 0.0374(11) Uani 1 1 d . . . . .
H22A H 0.649115 0.777112 -0.054438 0.045 Uiso 1 1 calc R . . . .
C23A C 0.6275(4) 0.72125(17) 0.0035(3) 0.0366(11) Uani 1 1 d . . . . .
H23A H 0.582136 0.707837 -0.039426 0.044 Uiso 1 1 calc R . . . .
C24A C 0.6532(4) 0.69929(15) 0.0772(3) 0.0309(9) Uani 1 1 d . . . . .
C25A C 0.6009(3) 0.65629(17) 0.0844(3) 0.0315(10) Uani 1 1 d . . . . .
C26A C 0.6489(3) 0.61560(16) 0.0791(3) 0.0314(10) Uani 1 1 d . . . . .
H26A H 0.716817 0.615174 0.075775 0.038 Uiso 1 1 calc R . . . .
C27A C 0.5963(4) 0.57548(17) 0.0789(3) 0.0367(11) Uani 1 1 d . . . . .
H27A H 0.628965 0.548253 0.076298 0.044 Uiso 1 1 calc R . . . .
C28A C 0.4950(4) 0.5766(2) 0.0824(3) 0.0457(13) Uani 1 1 d . . . . .
H28A H 0.458869 0.549955 0.081855 0.055 Uiso 1 1 calc R . . . .
C29A C 0.4468(4) 0.6172(2) 0.0869(3) 0.0447(13) Uani 1 1 d . . . . .
H29A H 0.378401 0.617507 0.088877 0.054 Uiso 1 1 calc R . . . .
C30A C 0.4984(4) 0.65746(19) 0.0883(3) 0.0398(12) Uani 1 1 d . . . . .
C32A C 0.4469(5) 0.7024(2) 0.0946(4) 0.0612(18) Uani 1 1 d . . . . .
H32A H 0.493837 0.719993 0.134670 0.073 Uiso 1 1 calc R . . . .
H32B H 0.440116 0.717760 0.044075 0.073 Uiso 1 1 calc R . . . .
C33A C 0.2663(8) 0.7451(4) -0.0072(7) 0.136(5) Uani 1 1 d . . . . .
H33A H 0.311042 0.763758 -0.028908 0.204 Uiso 1 1 calc GR . . . .
H33B H 0.197418 0.756079 -0.024238 0.204 Uiso 1 1 calc GR . . . .
H33C H 0.269338 0.714918 -0.025638 0.204 Uiso 1 1 calc GR . . . .
C34A C 0.2993(7) 0.7461(3) 0.0827(6) 0.100(3) Uani 1 1 d . . . . .
H34A H 0.344646 0.771330 0.099755 0.120 Uiso 1 1 calc R . . . .
H34B H 0.239872 0.749719 0.104552 0.120 Uiso 1 1 calc R . . . .
C35A C 0.3692(6) 0.7002(3) 0.2027(5) 0.079(2) Uani 1 1 d . . . . .
H35A H 0.391432 0.729049 0.226568 0.095 Uiso 1 1 calc R . . . .
H35B H 0.423504 0.678774 0.222723 0.095 Uiso 1 1 calc R . . . .
C36A C 0.2718(7) 0.6854(4) 0.2290(6) 0.096(3) Uani 1 1 d . . . . .
H36A H 0.223425 0.709576 0.220833 0.145 Uiso 1 1 calc GR . . . .
H36B H 0.289893 0.677383 0.284494 0.145 Uiso 1 1 calc GR . . . .
H36C H 0.241794 0.659951 0.197906 0.145 Uiso 1 1 calc GR . . . .
Br1B Br 0.06504(3) 0.43016(2) 0.35648(3) 0.02879(12) Uani 1 1 d . . . . .
Mn1B Mn 0.07946(4) 0.49651(2) 0.26792(4) 0.02356(15) Uani 1 1 d . . . . .
O1B O 0.0997(3) 0.57282(14) 0.1642(2) 0.0507(10) Uani 1 1 d . . . . .
O2B O 0.2612(2) 0.45970(14) 0.2235(2) 0.0494(10) Uani 1 1 d . . . . .
O3B O -0.0011(3) 0.43757(13) 0.1295(2) 0.0446(9) Uani 1 1 d . . . . .
N1B N -0.3289(4) 0.40496(17) 0.1837(3) 0.0555(13) Uani 1 1 d . . . . .
N2B N -0.0520(2) 0.52130(11) 0.2944(2) 0.0234(7) Uani 1 1 d . . . . .
N3B N 0.1406(2) 0.52894(11) 0.3750(2) 0.0232(7) Uani 1 1 d . . . . .
N4B N 0.4631(3) 0.42344(16) 0.4362(3) 0.0534(12) Uani 1 1 d . . . . .
C1B C 0.0901(3) 0.54327(18) 0.2049(3) 0.0361(11) Uani 1 1 d . . . . .
C2B C 0.1955(3) 0.47480(17) 0.2467(3) 0.0334(10) Uani 1 1 d . . . . .
C3B C 0.0225(3) 0.46180(16) 0.1824(3) 0.0308(10) Uani 1 1 d . . . . .
C4B C -0.5159(7) 0.4032(6) 0.1384(5) 0.192(9) Uani 1 1 d . . . . .
H4BA H -0.525660 0.379152 0.172695 0.288 Uiso 1 1 calc GR . . . .
H4BB H -0.506657 0.391227 0.089040 0.288 Uiso 1 1 calc GR . . . .
H4BC H -0.574902 0.422427 0.127921 0.288 Uiso 1 1 calc GR . . . .
C5B C -0.4198(4) 0.4306(3) 0.1798(4) 0.074(2) Uani 1 1 d . . . . .
H5BA H -0.417093 0.458021 0.150137 0.089 Uiso 1 1 calc R . . . .
H5BB H -0.424168 0.438700 0.233284 0.089 Uiso 1 1 calc R . . . .
C6B C -0.3238(7) 0.3673(3) 0.2415(8) 0.111(4) Uani 1 1 d . . . . .
H6BA H -0.379407 0.346770 0.219945 0.133 Uiso 1 1 calc R . . . .
H6BB H -0.335623 0.379483 0.290622 0.133 Uiso 1 1 calc R . . . .
C7B C -0.2218(7) 0.3399(3) 0.2627(6) 0.0902(18) Uani 1 1 d . . . . .
H7BA H -0.226905 0.316718 0.300186 0.135 Uiso 1 1 calc R . . . .
H7BB H -0.165983 0.359440 0.285783 0.135 Uiso 1 1 calc R . . . .
H7BC H -0.210028 0.326541 0.215044 0.135 Uiso 1 1 calc R . . . .
C8B C -0.2399(4) 0.4330(2) 0.2075(4) 0.0572(17) Uani 1 1 d . . . . .
H8BA H -0.180077 0.413973 0.223892 0.069 Uiso 1 1 calc R . . . .
H8BB H -0.245904 0.450453 0.253530 0.069 Uiso 1 1 calc R . . . .
C9B C -0.2229(3) 0.46492(17) 0.1430(3) 0.0365(11) Uani 1 1 d . . . . .
C10B C -0.2497(4) 0.45228(18) 0.0630(3) 0.0435(13) Uani 1 1 d . . . . .
H10B H -0.284394 0.425456 0.048612 0.052 Uiso 1 1 calc R . . . .
C11B C -0.2257(4) 0.47882(19) 0.0051(3) 0.0435(12) Uani 1 1 d . . . . .
H11B H -0.244406 0.469802 -0.048019 0.052 Uiso 1 1 calc R . . . .
C12B C -0.1744(4) 0.51852(18) 0.0249(3) 0.0385(11) Uani 1 1 d . . . . .
H12B H -0.157499 0.536099 -0.014595 0.046 Uiso 1 1 calc R . . . .
C13B C -0.1477(3) 0.53235(15) 0.1041(3) 0.0304(9) Uani 1 1 d . . . . .
H13B H -0.113877 0.559468 0.117416 0.036 Uiso 1 1 calc R . . . .
C14B C -0.1713(3) 0.50592(15) 0.1634(3) 0.0292(9) Uani 1 1 d . . . . .
C15B C -0.1489(3) 0.52230(14) 0.2470(3) 0.0262(9) Uani 1 1 d . . . . .
C16B C -0.2303(3) 0.53959(16) 0.2760(3) 0.0331(10) Uani 1 1 d . . . . .
H16B H -0.296051 0.540040 0.243077 0.040 Uiso 1 1 calc R . . . .
C17B C -0.2137(3) 0.55565(16) 0.3518(3) 0.0345(10) Uani 1 1 d . . . . .
H17B H -0.267641 0.566989 0.370814 0.041 Uiso 1 1 calc R . . . .
C18B C -0.1159(3) 0.55492(15) 0.4001(3) 0.0296(9) Uani 1 1 d . . . . .
H18B H -0.102847 0.565827 0.452086 0.036 Uiso 1 1 calc R . . . .
C19B C -0.0374(3) 0.53768(14) 0.3700(2) 0.0232(8) Uani 1 1 d . . . . .
C20B C 0.0698(3) 0.53775(13) 0.4168(2) 0.0233(8) Uani 1 1 d . . . . .
C21B C 0.0957(3) 0.54735(14) 0.4979(3) 0.0282(9) Uani 1 1 d . . . . .
H21B H 0.045003 0.552121 0.525302 0.034 Uiso 1 1 calc R . . . .
C22B C 0.1979(3) 0.54972(15) 0.5373(3) 0.0319(10) Uani 1 1 d . . . . .
H22B H 0.217206 0.555105 0.591971 0.038 Uiso 1 1 calc R . . . .
C23B C 0.2704(3) 0.54399(16) 0.4943(3) 0.0319(10) Uani 1 1 d . . . . .
H23B H 0.339426 0.547084 0.519168 0.038 Uiso 1 1 calc R . . . .
C24B C 0.2408(3) 0.53356(14) 0.4137(3) 0.0274(9) Uani 1 1 d . . . . .
C25B C 0.3206(3) 0.53123(17) 0.3668(3) 0.0339(10) Uani 1 1 d . . . . .
C26B C 0.3234(4) 0.56552(19) 0.3122(3) 0.0398(11) Uani 1 1 d . . . . .
H26B H 0.272243 0.587198 0.302668 0.048 Uiso 1 1 calc R . . . .
C27B C 0.3999(4) 0.5679(2) 0.2722(3) 0.0488(14) Uani 1 1 d . . . . .
H27B H 0.400300 0.590654 0.235522 0.059 Uiso 1 1 calc R . . . .
C28B C 0.4758(4) 0.5362(2) 0.2872(4) 0.0537(15) Uani 1 1 d . . . . .
H28B H 0.528175 0.537639 0.260602 0.064 Uiso 1 1 calc R . . . .
C29B C 0.4753(4) 0.5023(2) 0.3411(3) 0.0459(13) Uani 1 1 d . . . . .
H29B H 0.527904 0.481285 0.350391 0.055 Uiso 1 1 calc R . . . .
C30B C 0.3973(3) 0.49850(18) 0.3827(3) 0.0367(11) Uani 1 1 d . . . . .
C31B C 0.3938(4) 0.46055(18) 0.4409(3) 0.0425(12) Uani 1 1 d . . . . .
H31A H 0.411059 0.472444 0.494821 0.051 Uiso 1 1 calc R . . . .
H31B H 0.324381 0.449103 0.430596 0.051 Uiso 1 1 calc R . . . .
C32B C 0.5481(8) 0.3568(3) 0.5163(10) 0.161(7) Uani 1 1 d . . . . .
H32C H 0.525409 0.336295 0.472756 0.242 Uiso 1 1 calc GR . . . .
H32D H 0.551098 0.341610 0.565823 0.242 Uiso 1 1 calc GR . . . .
H32E H 0.614905 0.367854 0.515679 0.242 Uiso 1 1 calc GR . . . .
C33B C 0.4736(5) 0.3958(2) 0.5077(5) 0.071(2) Uani 1 1 d . . . . .
H33D H 0.406626 0.384015 0.508336 0.085 Uiso 1 1 calc R . . . .
H33E H 0.495024 0.415032 0.554075 0.085 Uiso 1 1 calc R . . . .
C34B C 0.4322(7) 0.3975(3) 0.3609(5) 0.086(3) Uani 1 1 d . . . . .
H34C H 0.424976 0.418806 0.317463 0.103 Uiso 1 1 calc R . . . .
H34D H 0.489418 0.378250 0.358426 0.103 Uiso 1 1 calc R . . . .
C35B C 0.3452(7) 0.3709(3) 0.3440(7) 0.103(3) Uani 1 1 d . . . . .
H35C H 0.352849 0.347101 0.382468 0.155 Uiso 1 1 calc GR . . . .
H35D H 0.335975 0.358339 0.291498 0.155 Uiso 1 1 calc GR . . . .
H35E H 0.286665 0.388708 0.346276 0.155 Uiso 1 1 calc GR . . . .

loop_
_atom_site_aniso_label
_atom_site_aniso_U_11
_atom_site_aniso_U_22
_atom_site_aniso_U_33
_atom_site_aniso_U_23
_atom_site_aniso_U_13
_atom_site_aniso_U_12
Br1A 0.0418(3) 0.0374(3) 0.0238(2) 0.00270(18) 0.00834(18) 0.01168(19)
Mn1A 0.0325(3) 0.0233(3) 0.0196(3) 0.0039(2) 0.0062(2) 0.0035(3)
O1A 0.0308(16) 0.046(2) 0.0346(18) 0.0125(15) 0.0045(13) -0.0023(15)
O2A 0.0464(18) 0.0281(16) 0.0197(15) 0.0029(12) 0.0065(13) -0.0001(14)
O3A 0.0345(17) 0.0354(19) 0.0362(18) -0.0044(14) 0.0090(14) 0.0020(15)
N1A 0.055(3) 0.084(4) 0.080(4) -0.004(3) 0.005(3) 0.010(3)
N2A 0.0369(19) 0.0273(19) 0.0221(17) 0.0011(14) 0.0098(15) 0.0072(15)
N3A 0.0364(19) 0.0219(18) 0.0236(18) 0.0008(14) 0.0102(15) 0.0029(15)
N4A 0.037(2) 0.037(2) 0.040(2) -0.0036(18) 0.0108(17) -0.0019(17)
C1A 0.040(2) 0.027(2) 0.021(2) 0.0050(17) 0.0016(18) -0.009(2)
C2A 0.029(2) 0.034(2) 0.021(2) 0.0065(18) 0.0017(16) 0.0069(19)
C3A 0.034(2) 0.020(2) 0.027(2) -0.0015(17) 0.0043(17) 0.0017(17)
C4A 0.040(3) 0.053(4) 0.072(4) -0.003(3) 0.006(3) 0.004(3)
C5A 0.041(3) 0.056(4) 0.059(4) -0.014(3) 0.018(3) 0.002(3)
C6A 0.045(3) 0.042(3) 0.044(3) -0.004(2) 0.005(2) -0.003(2)
C7A 0.087(4) 0.078(4) 0.109(5) 0.021(4) 0.031(4) -0.004(3)
C8A 0.046(3) 0.057(3) 0.032(3) 0.000(2) 0.008(2) -0.014(2)
C9A 0.043(3) 0.037(3) 0.033(2) 0.007(2) -0.002(2) -0.011(2)
C10A 0.069(4) 0.061(4) 0.031(3) 0.009(3) -0.008(3) -0.021(3)
C11A 0.083(5) 0.037(3) 0.068(4) 0.021(3) -0.028(4) -0.001(3)
C12A 0.071(4) 0.038(3) 0.071(5) 0.006(3) -0.016(3) 0.008(3)
C13A 0.056(3) 0.025(3) 0.053(3) 0.004(2) 0.000(3) -0.001(2)
C14A 0.038(2) 0.025(2) 0.040(3) 0.003(2) 0.001(2) -0.0047(19)
C15A 0.038(2) 0.025(2) 0.029(2) 0.0021(18) 0.0107(18) 0.0016(18)
C16A 0.044(3) 0.032(3) 0.036(3) 0.001(2) 0.011(2) -0.004(2)
C17A 0.057(3) 0.029(3) 0.041(3) 0.003(2) 0.016(2) -0.007(2)
C18A 0.056(3) 0.027(2) 0.034(2) 0.006(2) 0.015(2) 0.001(2)
C19A 0.043(2) 0.024(2) 0.027(2) 0.0028(17) 0.0157(18) 0.0048(18)
C20A 0.043(2) 0.025(2) 0.026(2) 0.0033(17) 0.0129(19) 0.0078(19)
C21A 0.052(3) 0.032(3) 0.027(2) 0.0068(19) 0.017(2) 0.007(2)
C22A 0.056(3) 0.038(3) 0.020(2) 0.0080(19) 0.013(2) 0.011(2)
C23A 0.046(3) 0.040(3) 0.023(2) 0.0008(19) 0.0075(19) 0.006(2)
C24A 0.039(2) 0.031(2) 0.025(2) 0.0013(18) 0.0111(18) 0.0089(19)
C25A 0.032(2) 0.042(3) 0.020(2) 0.0018(18) 0.0038(17) 0.0043(19)
C26A 0.027(2) 0.035(3) 0.030(2) 0.0014(19) 0.0026(17) 0.0031(18)
C27A 0.034(2) 0.036(3) 0.034(2) 0.002(2) -0.0043(19) 0.000(2)
C28A 0.033(2) 0.054(3) 0.041(3) 0.015(2) -0.007(2) -0.014(2)
C29A 0.023(2) 0.071(4) 0.036(3) 0.008(3) -0.0012(19) 0.005(2)
C30A 0.034(2) 0.058(3) 0.025(2) 0.007(2) 0.0018(18) 0.012(2)
C32A 0.049(3) 0.087(5) 0.043(3) -0.010(3) 0.000(3) 0.031(3)
C33A 0.093(7) 0.170(12) 0.133(10) 0.053(9) 0.004(7) 0.017(7)
C34A 0.091(6) 0.080(6) 0.105(7) -0.014(5) -0.022(5) 0.040(5)
C35A 0.061(4) 0.095(6) 0.076(5) -0.002(4) 0.007(4) 0.002(4)
C36A 0.085(6) 0.119(8) 0.086(6) -0.003(5) 0.022(5) -0.015(5)
Br1B 0.0319(2) 0.0222(2) 0.0326(2) -0.00224(17) 0.00828(17) 0.00244(16)
Mn1B 0.0179(3) 0.0291(4) 0.0223(3) -0.0036(2) 0.0022(2) -0.0004(2)
O1B 0.050(2) 0.059(3) 0.044(2) 0.0194(19) 0.0122(17) -0.0078(18)
O2B 0.0256(16) 0.075(3) 0.047(2) -0.025(2) 0.0079(15) 0.0036(17)
O3B 0.0345(17) 0.056(2) 0.0370(19) -0.0210(17) -0.0040(14) 0.0061(16)
N1B 0.047(3) 0.055(3) 0.070(3) -0.021(3) 0.026(2) -0.025(2)
N2B 0.0223(16) 0.0220(17) 0.0245(17) 0.0014(14) 0.0029(13) -0.0003(13)
N3B 0.0226(16) 0.0231(18) 0.0239(17) 0.0013(14) 0.0057(13) -0.0031(13)
N4B 0.040(2) 0.046(3) 0.066(3) -0.004(2) -0.004(2) 0.001(2)
C1B 0.028(2) 0.049(3) 0.029(2) -0.003(2) 0.0039(18) -0.003(2)
C2B 0.026(2) 0.043(3) 0.028(2) -0.010(2) 0.0004(17) -0.0025(19)
C3B 0.0215(19) 0.036(3) 0.033(2) -0.001(2) 0.0012(17) 0.0042(17)
C4B 0.057(5) 0.45(3) 0.058(5) 0.050(9) -0.005(4) -0.104(10)
C5B 0.035(3) 0.141(7) 0.046(3) 0.013(4) 0.008(3) 0.001(4)
C6B 0.085(6) 0.053(5) 0.219(12) 0.011(6) 0.083(7) -0.013(4)
C7B 0.087(4) 0.078(4) 0.109(5) 0.021(4) 0.031(4) -0.004(3)
C8B 0.039(3) 0.046(3) 0.077(4) 0.019(3) -0.005(3) -0.010(2)
C9B 0.023(2) 0.035(3) 0.046(3) 0.001(2) -0.0020(19) -0.0016(18)
C10B 0.028(2) 0.041(3) 0.055(3) -0.014(2) -0.004(2) -0.004(2)
C11B 0.033(2) 0.054(3) 0.038(3) -0.014(2) -0.002(2) 0.003(2)
C12B 0.034(2) 0.047(3) 0.032(2) 0.001(2) 0.0026(19) 0.003(2)
C13B 0.028(2) 0.029(2) 0.032(2) 0.0002(18) 0.0015(17) 0.0019(17)
C14B 0.0184(18) 0.031(2) 0.034(2) 0.0009(18) -0.0016(16) 0.0027(16)
C15B 0.0207(19) 0.025(2) 0.031(2) 0.0062(17) 0.0036(16) 0.0012(16)
C16B 0.021(2) 0.037(3) 0.039(3) 0.009(2) 0.0029(18) 0.0039(18)
C17B 0.029(2) 0.037(3) 0.041(3) 0.011(2) 0.0161(19) 0.0095(19)
C18B 0.032(2) 0.027(2) 0.031(2) 0.0055(18) 0.0106(18) 0.0048(18)
C19B 0.0253(19) 0.020(2) 0.024(2) 0.0027(16) 0.0058(16) 0.0008(15)
C20B 0.027(2) 0.0170(19) 0.026(2) 0.0020(16) 0.0063(16) 0.0000(15)
C21B 0.034(2) 0.024(2) 0.026(2) 0.0041(17) 0.0073(17) 0.0040(17)
C22B 0.039(2) 0.030(2) 0.022(2) -0.0011(18) -0.0004(18) 0.0012(19)
C23B 0.027(2) 0.036(3) 0.028(2) -0.0034(19) -0.0010(17) -0.0028(18)
C24B 0.0238(19) 0.026(2) 0.030(2) -0.0020(17) 0.0028(17) -0.0028(16)
C25B 0.022(2) 0.048(3) 0.029(2) -0.006(2) 0.0003(17) -0.0092(19)
C26B 0.027(2) 0.051(3) 0.038(3) 0.000(2) 0.0036(19) -0.007(2)
C27B 0.032(3) 0.069(4) 0.046(3) 0.007(3) 0.009(2) -0.010(2)
C28B 0.035(3) 0.076(4) 0.053(3) 0.003(3) 0.016(2) -0.008(3)
C29B 0.022(2) 0.062(4) 0.051(3) -0.013(3) 0.004(2) -0.001(2)
C30B 0.021(2) 0.052(3) 0.034(2) -0.012(2) -0.0012(17) -0.0060(19)
C31B 0.029(2) 0.048(3) 0.045(3) -0.007(2) -0.003(2) -0.002(2)
C32B 0.090(7) 0.076(7) 0.268(17) 0.020(9) -0.054(9) 0.006(5)
C33B 0.057(4) 0.052(4) 0.087(5) 0.002(4) -0.014(4) -0.004(3)
C34B 0.089(5) 0.056(4) 0.092(6) -0.015(4) -0.018(5) 0.003(4)
C35B 0.087(6) 0.100(7) 0.133(9) -0.002(6) 0.045(6) -0.006(5)

loop_
_atom_type_symbol
_atom_type_description
_atom_type_scat_dispersion_real
_atom_type_scat_dispersion_imag
_atom_type_scat_source
C C 0.0033 0.0016 'International Tables Vol C Tables 4.2.6.8 and 6.1.1.4'
H H 0.0000 0.0000 'International Tables Vol C Tables 4.2.6.8 and 6.1.1.4'
Br Br -0.2901 2.4595 'International Tables Vol C Tables 4.2.6.8 and 6.1.1.4'
Mn Mn 0.3368 0.7283 'International Tables Vol C Tables 4.2.6.8 and 6.1.1.4'
N N 0.0061 0.0033 'International Tables Vol C Tables 4.2.6.8 and 6.1.1.4'
O O 0.0106 0.0060 'International Tables Vol C Tables 4.2.6.8 and 6.1.1.4'

loop_
_exptl_crystal_face_index_h
_exptl_crystal_face_index_k
_exptl_crystal_face_index_l
_exptl_crystal_face_perp_dist
-1 5 0 0.0653
0 -4 5 0.0565
-5 -1 2 0.0741
5 1 -2 0.0741
2 -4 5 0.0702
1 -5 -4 0.0574

loop_
_geom_angle_atom_site_label_1
_geom_angle_atom_site_label_2
_geom_angle_atom_site_label_3
_geom_angle
_geom_angle_site_symmetry_1
_geom_angle_site_symmetry_3
_geom_angle_publ_flag
N2A Mn1A Br1A 85.58(10) . . ?
N2A Mn1A N3A 79.57(15) . . ?
N3A Mn1A Br1A 86.06(10) . . ?
C1A Mn1A Br1A 179.39(14) . . ?
C1A Mn1A N2A 93.82(16) . . ?
C1A Mn1A N3A 93.87(17) . . ?
C2A Mn1A Br1A 87.58(14) . . ?
C2A Mn1A N2A 99.35(17) . . ?
C2A Mn1A N3A 173.61(17) . . ?
C2A Mn1A C1A 92.5(2) . . ?
C2A Mn1A C3A 80.97(19) . . ?
C3A Mn1A Br1A 90.53(14) . . ?
C3A Mn1A N2A 176.07(17) . . ?
C3A Mn1A N3A 99.68(17) . . ?
C3A Mn1A C1A 90.08(19) . . ?
C32A N1A C34A 110.1(7) . . ?
C32A N1A C35A 108.4(5) . . ?
C34A N1A C35A 111.1(7) . . ?
C20A N2A Mn1A 112.8(3) . . ?
C24A N2A Mn1A 128.8(3) . . ?
C24A N2A C20A 118.3(4) . . ?
C15A N3A Mn1A 128.8(3) . . ?
C15A N3A C19A 117.9(4) . . ?
C19A N3A Mn1A 112.8(3) . . ?
C5A N4A C6A 111.2(4) . . ?
C5A N4A C8A 110.5(4) . . ?
C6A N4A C8A 110.7(4) . . ?
O3A C1A Mn1A 178.6(4) . . ?
O1A C2A Mn1A 170.8(4) . . ?
O2A C3A Mn1A 171.0(4) . . ?
N4A C5A C4A 114.0(5) . . ?
N4A C6A C7A 111.6(5) . . ?
N4A C8A C9A 115.6(4) . . ?
C10A C9A C8A 120.6(5) . . ?
C14A C9A C8A 122.8(4) . . ?
C14A C9A C10A 116.5(5) . . ?
C11A C10A C9A 122.4(6) . . ?
C10A C11A C12A 120.2(5) . . ?
C13A C12A C11A 118.9(6) . . ?
C12A C13A C14A 120.4(6) . . ?
C9A C14A C13A 121.7(5) . . ?
C9A C14A C15A 120.8(4) . . ?
C13A C14A C15A 117.4(5) . . ?
N3A C15A C14A 121.0(4) . . ?
N3A C15A C16A 121.6(4) . . ?
C16A C15A C14A 117.3(4) . . ?
C17A C16A C15A 119.9(5) . . ?
C16A C17A C18A 119.1(5) . . ?
C17A C18A C19A 118.6(4) . . ?
N3A C19A C18A 122.7(4) . . ?
N3A C19A C20A 115.8(4) . . ?
C18A C19A C20A 121.4(4) . . ?
N2A C20A C19A 116.4(4) . . ?
N2A C20A C21A 121.8(4) . . ?
C21A C20A C19A 121.8(4) . . ?
C22A C21A C20A 119.2(5) . . ?
C23A C22A C21A 118.9(4) . . ?
C22A C23A C24A 120.6(5) . . ?
N2A C24A C23A 121.1(4) . . ?
N2A C24A C25A 121.3(4) . . ?
C23A C24A C25A 117.6(4) . . ?
C26A C25A C24A 120.9(4) . . ?
C26A C25A C30A 120.3(5) . . ?
C30A C25A C24A 118.5(4) . . ?
C25A C26A C27A 120.6(4) . . ?
C28A C27A C26A 119.2(5) . . ?
C27A C28A C29A 120.2(5) . . ?
C30A C29A C28A 121.4(5) . . ?
C25A C30A C32A 119.7(5) . . ?
C29A C30A C25A 118.3(5) . . ?
C29A C30A C32A 122.0(5) . . ?
N1A C32A C30A 120.2(7) . . ?
N1A C34A C33A 110.1(8) . . ?
N1A C35A C36A 113.3(6) . . ?
N2B Mn1B Br1B 87.28(10) . . ?
N2B Mn1B N3B 79.26(13) . . ?
N3B Mn1B Br1B 84.20(10) . . ?
C1B Mn1B Br1B 179.64(17) . . ?
C1B Mn1B N2B 93.05(18) . . ?
C1B Mn1B N3B 96.00(18) . . ?
C1B Mn1B C2B 87.5(2) . . ?
C1B Mn1B C3B 91.8(2) . . ?
C2B Mn1B Br1B 92.14(16) . . ?
C2B Mn1B N2B 178.94(17) . . ?
C2B Mn1B N3B 99.80(16) . . ?
C2B Mn1B C3B 81.24(19) . . ?
C3B Mn1B Br1B 88.04(15) . . ?
C3B Mn1B N2B 99.62(16) . . ?
C3B Mn1B N3B 172.20(18) . . ?
C5B N1B C6B 109.5(5) . . ?
C5B N1B C8B 110.3(5) . . ?
C8B N1B C6B 110.2(6) . . ?
C15B N2B Mn1B 128.4(3) . . ?
C15B N2B C19B 117.6(4) . . ?
C19B N2B Mn1B 113.9(3) . . ?
C20B N3B Mn1B 112.7(3) . . ?
C20B N3B C24B 117.4(4) . . ?
C24B N3B Mn1B 128.3(3) . . ?
C31B N4B C34B 113.4(5) . . ?
C33B N4B C31B 108.2(5) . . ?
C33B N4B C34B 113.3(6) . . ?
O1B C1B Mn1B 178.0(5) . . ?
O2B C2B Mn1B 170.9(4) . . ?
O3B C3B Mn1B 171.1(4) . . ?
N1B C5B C4B 110.4(9) . . ?
N1B C6B C7B 116.5(6) . . ?
N1B C8B C9B 114.6(5) . . ?
C10B C9B C8B 120.4(5) . . ?
C10B C9B C14B 118.5(5) . . ?
C14B C9B C8B 120.8(5) . . ?
C11B C10B C9B 121.0(5) . . ?
C12B C11B C10B 120.6(5) . . ?
C11B C12B C13B 119.7(5) . . ?
C14B C13B C12B 120.4(4) . . ?
C9B C14B C15B 120.1(4) . . ?
C13B C14B C9B 119.7(4) . . ?
C13B C14B C15B 120.1(4) . . ?
N2B C15B C14B 121.1(4) . . ?
N2B C15B C16B 120.6(4) . . ?
C16B C15B C14B 118.3(4) . . ?
C17B C16B C15B 120.6(4) . . ?
C16B C17B C18B 119.3(4) . . ?
C17B C18B C19B 118.9(4) . . ?
N2B C19B C18B 123.1(4) . . ?
N2B C19B C20B 115.0(3) . . ?
C18B C19B C20B 121.9(4) . . ?
N3B C20B C19B 115.4(4) . . ?
N3B C20B C21B 122.7(4) . . ?
C21B C20B C19B 121.9(4) . . ?
C22B C21B C20B 119.1(4) . . ?
C23B C22B C21B 118.7(4) . . ?
C22B C23B C24B 120.1(4) . . ?
N3B C24B C23B 121.8(4) . . ?
N3B C24B C25B 119.1(4) . . ?
C23B C24B C25B 118.9(4) . . ?
C26B C25B C24B 118.1(4) . . ?
C26B C25B C30B 120.3(4) . . ?
C30B C25B C24B 121.3(4) . . ?
C27B C26B C25B 121.4(5) . . ?
C28B C27B C26B 119.1(6) . . ?
C27B C28B C29B 120.7(5) . . ?
C28B C29B C30B 121.9(5) . . ?
C25B C30B C29B 116.6(5) . . ?
C25B C30B C31B 120.7(4) . . ?
C29B C30B C31B 122.7(5) . . ?
N4B C31B C30B 113.8(5) . . ?
N4B C33B C32B 116.2(9) . . ?
C35B C34B N4B 121.9(9) . . ?

loop_
_geom_bond_atom_site_label_1
_geom_bond_atom_site_label_2
_geom_bond_distance
_geom_bond_site_symmetry_2
_geom_bond_publ_flag
Br1A Mn1A 2.5260(8) . ?
Mn1A N2A 2.071(4) . ?
Mn1A N3A 2.080(4) . ?
Mn1A C1A 1.819(5) . ?
Mn1A C2A 1.807(5) . ?
Mn1A C3A 1.809(4) . ?
O1A C2A 1.144(6) . ?
O2A C3A 1.146(5) . ?
O3A C1A 1.112(6) . ?
N1A C32A 1.376(9) . ?
N1A C34A 1.481(10) . ?
N1A C35A 1.517(10) . ?
N2A C20A 1.362(6) . ?
N2A C24A 1.355(6) . ?
N3A C15A 1.347(6) . ?
N3A C19A 1.352(6) . ?
N4A C5A 1.458(7) . ?
N4A C6A 1.463(6) . ?
N4A C8A 1.467(7) . ?
C4A C5A 1.503(8) . ?
C6A C7A 1.527(9) . ?
C8A C9A 1.503(8) . ?
C9A C10A 1.402(7) . ?
C9A C14A 1.394(7) . ?
C10A C11A 1.371(10) . ?
C11A C12A 1.401(11) . ?
C12A C13A 1.374(8) . ?
C13A C14A 1.400(7) . ?
C14A C15A 1.490(6) . ?
C15A C16A 1.398(7) . ?
C16A C17A 1.371(7) . ?
C17A C18A 1.380(7) . ?
C18A C19A 1.396(7) . ?
C19A C20A 1.460(7) . ?
C20A C21A 1.400(6) . ?
C21A C22A 1.381(7) . ?
C22A C23A 1.361(7) . ?
C23A C24A 1.398(6) . ?
C24A C25A 1.483(7) . ?
C25A C26A 1.389(7) . ?
C25A C30A 1.398(7) . ?
C26A C27A 1.390(7) . ?
C27A C28A 1.381(7) . ?
C28A C29A 1.386(8) . ?
C29A C30A 1.384(8) . ?
C30A C32A 1.526(8) . ?
C33A C34A 1.507(14) . ?
C35A C36A 1.552(11) . ?
Br1B Mn1B 2.5370(8) . ?
Mn1B N2B 2.068(3) . ?
Mn1B N3B 2.073(3) . ?
Mn1B C1B 1.796(5) . ?
Mn1B C2B 1.808(5) . ?
Mn1B C3B 1.815(5) . ?
O1B C1B 1.154(6) . ?
O2B C2B 1.147(6) . ?
O3B C3B 1.148(6) . ?
N1B C5B 1.432(8) . ?
N1B C6B 1.494(11) . ?
N1B C8B 1.437(7) . ?
N2B C15B 1.363(5) . ?
N2B C19B 1.363(5) . ?
N3B C20B 1.354(5) . ?
N3B C24B 1.360(5) . ?
N4B C31B 1.463(7) . ?
N4B C33B 1.463(9) . ?
N4B C34B 1.483(9) . ?
C4B C5B 1.551(12) . ?
C6B C7B 1.564(12) . ?
C8B C9B 1.523(8) . ?
C9B C10B 1.392(7) . ?
C9B C14B 1.409(6) . ?
C10B C11B 1.374(8) . ?
C11B C12B 1.372(8) . ?
C12B C13B 1.390(7) . ?
C13B C14B 1.388(6) . ?
C14B C15B 1.484(6) . ?
C15B C16B 1.408(6) . ?
C16B C17B 1.360(7) . ?
C17B C18B 1.379(6) . ?
C18B C19B 1.384(6) . ?
C19B C20B 1.474(5) . ?
C20B C21B 1.388(6) . ?
C21B C22B 1.383(6) . ?
C22B C23B 1.371(7) . ?
C23B C24B 1.388(6) . ?
C24B C25B 1.494(6) . ?
C25B C26B 1.398(7) . ?
C25B C30B 1.400(7) . ?
C26B C27B 1.373(7) . ?
C27B C28B 1.369(9) . ?
C28B C29B 1.376(9) . ?
C29B C30B 1.413(7) . ?
C30B C31B 1.522(8) . ?
C32B C33B 1.522(12) . ?
C34B C35B 1.387(11) . ?

loop_
_exptl_oxdiff_crystal_face_indexfrac_h
_exptl_oxdiff_crystal_face_indexfrac_k
_exptl_oxdiff_crystal_face_indexfrac_l
_exptl_oxdiff_crystal_face_x
_exptl_oxdiff_crystal_face_y
_exptl_oxdiff_crystal_face_z
-0.9998 4.9903 0.0022 -0.1150 -0.0250 0.0562
0.0010 -3.9903 4.9939 0.0448 0.2197 -0.0585
-4.9926 -1.0031 1.9943 0.0067 0.0934 0.2477
4.9926 1.0031 -1.9943 -0.0067 -0.0934 -0.2477
1.9982 -3.9880 4.9953 0.0438 0.2162 -0.1669
0.9998 -4.9925 -3.9991 0.1531 -0.1336 -0.0107
